data_2241520
loop_
_publ_author_name
'Shin, Jong Won'
'Kim, Dae-Woong'
'Moon, Dohyun'

_publ_section_title
;
 Crystal structure of
 <i>trans</i>-(1,8-dibutyl-1,3,6,8,10,13-hexaazacyclotetradecane-\k^4^<i>N</i>^3^,<i>N</i>^6^,<i>N</i>^10^,<i>N</i>^13^)bis(isonicotinato-\k<i>O</i>)nickel(II)
 determined from synchrotron data
;
_journal_coeditor_code WM5263
_journal_issue 2
_journal_name_full 'Acta Crystallographica Section E'
_journal_page_first 223
_journal_page_last 225
_journal_paper_doi 10.1107/S2056989016001031
_journal_volume 72
_journal_year 2016
_chemical_formula_iupac '[Ni (C6 H4 N O2)2 (C16 H38 N6)]'
_chemical_formula_moiety 'C28 H46 N8 Ni O4'
_chemical_formula_sum 'C28 H46 N8 Ni O4'
_chemical_formula_weight 617.44
_chemical_name_systematic
<i>trans</i>-(1,8-Dibutyl-1,3,6,8,10,13-hexaazacyclotetradecane-\k^4^<i>N</i>^3^,<i>N</i>^6^,<i>N</i>^10^,<i>N</i>^13^)bis(isonicotinato-\k<i>O</i>)nickel(II)
_space_group_crystal_system triclinic
_space_group_IT_number 2
_space_group_name_Hall '-P 1'
_space_group_name_H-M_alt 'P -1'
_symmetry_space_group_name_Hall '-P 1'
_symmetry_space_group_name_H-M 'P -1'
_atom_sites_solution_hydrogens geom
_audit_creation_method SHELXL-2014/7
_cell_angle_alpha 80.52(3)
_cell_angle_beta 88.26(3)
_cell_angle_gamma 86.44(3)
_cell_formula_units_Z 1
_cell_length_a 8.0630(16)
_cell_length_b 8.5110(17)
_cell_length_c 10.927(2)
_cell_measurement_reflns_used 20128
_cell_measurement_temperature 100(2)
_cell_measurement_theta_max 33.547
_cell_measurement_theta_min 0.361
_cell_volume 738.0(3)
_computing_cell_refinement
;
<i>HKL3000SM</i> (Otwinowski & Minor, 1997)
;
_computing_data_collection
;
<i>PAL BL2D-SMDC</i> (Shin <i>et al</i>., 2016<i>a</i>)
;
_computing_data_reduction
;
<i>HKL3000SM</i> (Otwinowski & Minor, 1997)
;
_computing_molecular_graphics
;
<i>DIAMOND</i> (Putz & Brandenburg, 2014)
;
_computing_publication_material
;
<i>publCIF</i> (Westrip, 2010)
;
_computing_structure_refinement
;
<i>SHELXL2014</i> (Sheldrick, 2015<i>b</i>)
;
_computing_structure_solution
;
<i>SHELXT</i> (Sheldrick, 2015<i>a</i>)
;
_diffrn_ambient_temperature 100(2)
_diffrn_measured_fraction_theta_full 0.946
_diffrn_measured_fraction_theta_max 0.931
_diffrn_measurement_device_type 'ADSC Q210 CCD area-detector'
_diffrn_measurement_method 'omega scan'
_diffrn_radiation_type synchrotron
_diffrn_radiation_wavelength 0.62998
_diffrn_reflns_av_R_equivalents 0.0231
_diffrn_reflns_limit_h_max 11
_diffrn_reflns_limit_h_min -11
_diffrn_reflns_limit_k_max 11
_diffrn_reflns_limit_k_min -11
_diffrn_reflns_limit_l_max 15
_diffrn_reflns_limit_l_min -15
_diffrn_reflns_number 7634
_diffrn_reflns_theta_full 22.209
_diffrn_reflns_theta_max 25.998
_diffrn_reflns_theta_min 2.504
_exptl_absorpt_coefficient_mu 0.510
_exptl_absorpt_correction_T_max 0.998
_exptl_absorpt_correction_T_min 0.995
_exptl_absorpt_correction_type empirical
_exptl_absorpt_process_details
;
(<i>HKL3000SM SCALEPACK</i>; Otwinowski & Minor, 1997)
;
_exptl_crystal_colour 'pale pink'
_exptl_crystal_density_diffrn 1.389
_exptl_crystal_description needle
_exptl_crystal_F_000 330
_exptl_crystal_size_max 0.009
_exptl_crystal_size_mid 0.004
_exptl_crystal_size_min 0.004
_refine_diff_density_max 1.117
_refine_diff_density_min -0.946
_refine_ls_extinction_method none
_refine_ls_goodness_of_fit_ref 1.044
_refine_ls_hydrogen_treatment constr
_refine_ls_matrix_type full
_refine_ls_number_parameters 188
_refine_ls_number_reflns 3879
_refine_ls_number_restraints 0
_refine_ls_restrained_S_all 1.044
_refine_ls_R_factor_all 0.0499
_refine_ls_R_factor_gt 0.0404
_refine_ls_shift/su_max 0.000
_refine_ls_shift/su_mean 0.000
_refine_ls_structure_factor_coef Fsqd
_refine_ls_weighting_details 'w=1/[\s^2^(Fo^2^)+(0.0649P)^2^+0.1918P] where P=(Fo^2^+2Fc^2^)/3'
_refine_ls_weighting_scheme calc
_refine_ls_wR_factor_gt 0.1050
_refine_ls_wR_factor_ref 0.1099
_reflns_number_gt 3326
_reflns_number_total 3879
_reflns_threshold_expression 'I > 2\s(I)'
_cod_data_source_file wm5263sup1.cif
_cod_data_source_block I
_cod_database_code 2241520
_shelx_space_group_comment
;
The symmetry employed for this shelxl refinement is uniquely defined
by the following loop, which should always be used as a source of
symmetry information in preference to the above space-group names.
They are only intended as comments.
;
_shelx_estimated_absorpt_t_min 0.995
_shelx_estimated_absorpt_t_max 0.998

loop_
_space_group_symop_operation_xyz
'x, y, z'
'-x, -y, -z'

loop_
_atom_site_type_symbol
_atom_site_label
_atom_site_fract_x
_atom_site_fract_y
_atom_site_fract_z
_atom_site_U_iso_or_equiv
_atom_site_adp_type
_atom_site_calc_flag
_atom_site_occupancy
Ni Ni1 0.5000 0.5000 0.5000 0.02066(10) Uani d 1
O O1 0.43513(15) 0.41029(17) 0.33736(11) 0.0257(3) Uani d 1
O O2 0.18613(16) 0.52908(19) 0.28022(12) 0.0322(3) Uani d 1
N N1 0.27809(18) 0.6311(2) 0.50735(13) 0.0244(3) Uani d 1
H H1 0.2171 0.6276 0.4296 0.029 Uiso calc 1
N N2 0.61452(18) 0.67953(19) 0.38249(13) 0.0241(3) Uani d 1
H H2 0.5798 0.6766 0.2959 0.029 Uiso calc 1
N N3 0.3946(2) 0.8835(2) 0.41256(14) 0.0304(3) Uani d 1
N N4 0.3686(2) 0.2837(2) -0.09149(14) 0.0335(4) Uani d 1
C C1 0.1835(2) 0.5457(3) 0.61221(15) 0.0276(4) Uani d 1
H H1A 0.0642 0.5807 0.6057 0.033 Uiso calc 1
H H1B 0.2242 0.5692 0.6915 0.033 Uiso calc 1
C C2 0.3004(2) 0.8006(2) 0.51521(16) 0.0296(4) Uani d 1
H H2A 0.1895 0.8566 0.5192 0.036 Uiso calc 1
H H2B 0.3574 0.8058 0.5933 0.036 Uiso calc 1
C C3 0.5703(2) 0.8414(2) 0.41070(18) 0.0308(4) Uani d 1
H H3A 0.6153 0.8493 0.4926 0.037 Uiso calc 1
H H3B 0.6249 0.9202 0.3480 0.037 Uiso calc 1
C C4 0.7938(2) 0.6330(3) 0.39084(16) 0.0280(4) Uani d 1
H H4A 0.8376 0.6572 0.4689 0.034 Uiso calc 1
H H4B 0.8552 0.6932 0.3203 0.034 Uiso calc 1
C C5 0.3160(2) 0.9034(2) 0.29077(17) 0.0310(4) Uani d 1
H H5A 0.2983 0.7968 0.2700 0.037 Uiso calc 1
H H5B 0.3922 0.9575 0.2269 0.037 Uiso calc 1
C C6 0.1502(3) 0.9999(3) 0.28701(18) 0.0341(4) Uani d 1
H H6A 0.0727 0.9447 0.3493 0.041 Uiso calc 1
H H6B 0.1671 1.1058 0.3093 0.041 Uiso calc 1
C C7 0.0730(3) 1.0223(3) 0.15954(19) 0.0390(5) Uani d 1
H H7A 0.1527 1.0726 0.0966 0.047 Uiso calc 1
H H7B 0.0507 0.9166 0.1390 0.047 Uiso calc 1
C C8 -0.0882(3) 1.1257(4) 0.1543(2) 0.0502(6) Uani d 1
H H8A -0.1692 1.0739 0.2140 0.075 Uiso calc 1
H H8B -0.1328 1.1395 0.0705 0.075 Uiso calc 1
H H8C -0.0667 1.2302 0.1750 0.075 Uiso calc 1
C C9 0.3163(2) 0.4477(2) 0.26295(15) 0.0235(3) Uani d 1
C C10 0.4760(2) 0.2978(3) 0.10910(16) 0.0294(4) Uani d 1
H H10 0.5631 0.2691 0.1666 0.035 Uiso calc 1
C C11 0.3367(2) 0.3884(2) 0.13963(14) 0.0234(3) Uani d 1
C C12 0.2134(2) 0.4252(3) 0.05120(16) 0.0300(4) Uani d 1
H H12 0.1158 0.4874 0.0676 0.036 Uiso calc 1
C C13 0.2347(2) 0.3703(3) -0.06044(17) 0.0339(4) Uani d 1
H H13 0.1486 0.3957 -0.1191 0.041 Uiso calc 1
C C14 0.4868(2) 0.2496(3) -0.00601(17) 0.0340(4) Uani d 1
H H14 0.5838 0.1887 -0.0256 0.041 Uiso calc 1

loop_
_atom_site_aniso_label
_atom_site_aniso_U_11
_atom_site_aniso_U_22
_atom_site_aniso_U_33
_atom_site_aniso_U_12
_atom_site_aniso_U_13
_atom_site_aniso_U_23
Ni1 0.01767(15) 0.03464(19) 0.00987(14) 0.00142(11) -0.00201(9) -0.00504(11)
O1 0.0246(6) 0.0412(7) 0.0122(5) 0.0012(5) -0.0054(4) -0.0073(5)
O2 0.0235(6) 0.0543(9) 0.0207(6) 0.0047(6) -0.0043(5) -0.0139(6)
N1 0.0225(7) 0.0384(8) 0.0122(6) 0.0027(6) -0.0022(5) -0.0048(6)
N2 0.0227(7) 0.0355(8) 0.0142(6) 0.0007(6) -0.0016(5) -0.0049(6)
N3 0.0338(8) 0.0354(9) 0.0209(7) 0.0055(7) -0.0018(6) -0.0041(7)
N4 0.0344(8) 0.0525(11) 0.0148(6) 0.0002(7) -0.0027(6) -0.0091(7)
C1 0.0186(7) 0.0485(11) 0.0149(7) 0.0026(7) 0.0012(5) -0.0052(7)
C2 0.0331(9) 0.0384(10) 0.0169(8) 0.0078(8) -0.0008(6) -0.0068(7)
C3 0.0339(9) 0.0350(10) 0.0240(8) -0.0011(7) -0.0018(7) -0.0063(8)
C4 0.0205(8) 0.0460(11) 0.0173(7) -0.0038(7) 0.0002(6) -0.0043(7)
C5 0.0376(10) 0.0345(10) 0.0188(8) 0.0059(8) -0.0014(7) -0.0011(7)
C6 0.0356(10) 0.0414(11) 0.0227(9) 0.0064(8) -0.0008(7) -0.0009(8)
C7 0.0394(11) 0.0506(13) 0.0243(9) 0.0048(9) -0.0033(7) -0.0006(9)
C8 0.0400(12) 0.0733(18) 0.0320(11) 0.0119(11) -0.0033(9) 0.0018(11)
C9 0.0213(7) 0.0366(9) 0.0128(7) -0.0044(6) -0.0018(5) -0.0040(6)
C10 0.0258(8) 0.0468(11) 0.0160(7) 0.0028(7) -0.0044(6) -0.0071(7)
C11 0.0222(7) 0.0365(9) 0.0119(7) -0.0038(7) -0.0016(5) -0.0047(7)
C12 0.0257(8) 0.0484(11) 0.0158(7) 0.0020(8) -0.0044(6) -0.0062(8)
C13 0.0307(9) 0.0562(13) 0.0157(8) 0.0009(8) -0.0073(6) -0.0085(8)
C14 0.0306(9) 0.0534(12) 0.0186(8) 0.0056(8) -0.0017(7) -0.0106(8)

loop_
_atom_type_symbol
_atom_type_description
_atom_type_scat_dispersion_real
_atom_type_scat_dispersion_imag
_atom_type_scat_source
C C 0.0020 0.0010 'International Tables Vol C Tables 4.2.6.8 and 6.1.1.4'
H H 0.0000 0.0000 'International Tables Vol C Tables 4.2.6.8 and 6.1.1.4'
N N 0.0050 0.0020 'International Tables Vol C Tables 4.2.6.8 and 6.1.1.4'
O O 0.0090 0.0050 'International Tables Vol C Tables 4.2.6.8 and 6.1.1.4'
Ni Ni 0.3390 0.9030 'International Tables Vol C Tables 4.2.6.8 and 6.1.1.4'

loop_
_geom_angle_atom_site_label_1
_geom_angle_atom_site_label_2
_geom_angle_atom_site_label_3
_geom_angle_site_symmetry_1
_geom_angle_site_symmetry_3
_geom_angle
N1 Ni1 N1 2_666 . 180.0
N1 Ni1 N2 2_666 . 85.97(6)
N1 Ni1 N2 . . 94.03(6)
N1 Ni1 N2 2_666 2_666 94.03(6)
N1 Ni1 N2 . 2_666 85.97(6)
N2 Ni1 N2 . 2_666 180.0
N1 Ni1 O1 2_666 2_666 93.29(6)
N1 Ni1 O1 . 2_666 86.71(6)
N2 Ni1 O1 . 2_666 92.90(6)
N2 Ni1 O1 2_666 2_666 87.10(6)
N1 Ni1 O1 2_666 . 86.71(6)
N1 Ni1 O1 . . 93.29(6)
N2 Ni1 O1 . . 87.10(6)
N2 Ni1 O1 2_666 . 92.90(6)
O1 Ni1 O1 2_666 . 180.0
C9 O1 Ni1 . . 131.99(12)
C1 N1 C2 . . 114.34(14)
C1 N1 Ni1 . . 105.52(11)
C2 N1 Ni1 . . 112.75(11)
C1 N1 H1 . . 108.0
C2 N1 H1 . . 108.0
Ni1 N1 H1 . . 108.0
C4 N2 C3 . . 113.96(15)
C4 N2 Ni1 . . 104.76(11)
C3 N2 Ni1 . . 113.72(11)
C4 N2 H2 . . 108.0
C3 N2 H2 . . 108.0
Ni1 N2 H2 . . 108.0
C3 N3 C2 . . 115.84(15)
C3 N3 C5 . . 114.58(15)
C2 N3 C5 . . 115.55(16)
C13 N4 C14 . . 116.05(17)
N1 C1 C4 . 2_666 108.60(14)
N1 C1 H1A . . 110.0
C4 C1 H1A 2_666 . 110.0
N1 C1 H1B . . 110.0
C4 C1 H1B 2_666 . 110.0
H1A C1 H1B . . 108.4
N3 C2 N1 . . 114.07(15)
N3 C2 H2A . . 108.7
N1 C2 H2A . . 108.7
N3 C2 H2B . . 108.7
N1 C2 H2B . . 108.7
H2A C2 H2B . . 107.6
N3 C3 N2 . . 114.51(16)
N3 C3 H3A . . 108.6
N2 C3 H3A . . 108.6
N3 C3 H3B . . 108.6
N2 C3 H3B . . 108.6
H3A C3 H3B . . 107.6
N2 C4 C1 . 2_666 108.14(15)
N2 C4 H4A . . 110.1
C1 C4 H4A 2_666 . 110.1
N2 C4 H4B . . 110.1
C1 C4 H4B 2_666 . 110.1
H4A C4 H4B . . 108.4
N3 C5 C6 . . 112.79(16)
N3 C5 H5A . . 109.0
C6 C5 H5A . . 109.0
N3 C5 H5B . . 109.0
C6 C5 H5B . . 109.0
H5A C5 H5B . . 107.8
C7 C6 C5 . . 111.93(17)
C7 C6 H6A . . 109.2
C5 C6 H6A . . 109.2
C7 C6 H6B . . 109.2
C5 C6 H6B . . 109.2
H6A C6 H6B . . 107.9
C8 C7 C6 . . 111.81(19)
C8 C7 H7A . . 109.3
C6 C7 H7A . . 109.3
C8 C7 H7B . . 109.3
C6 C7 H7B . . 109.3
H7A C7 H7B . . 107.9
C7 C8 H8A . . 109.5
C7 C8 H8B . . 109.5
H8A C8 H8B . . 109.5
C7 C8 H8C . . 109.5
H8A C8 H8C . . 109.5
H8B C8 H8C . . 109.5
O2 C9 O1 . . 126.88(16)
O2 C9 C11 . . 117.12(15)
O1 C9 C11 . . 115.99(16)
C14 C10 C11 . . 119.30(17)
C14 C10 H10 . . 120.4
C11 C10 H10 . . 120.4
C10 C11 C12 . . 117.25(16)
C10 C11 C9 . . 122.61(15)
C12 C11 C9 . . 120.14(16)
C13 C12 C11 . . 119.15(18)
C13 C12 H12 . . 120.4
C11 C12 H12 . . 120.4
N4 C13 C12 . . 124.30(17)
N4 C13 H13 . . 117.8
C12 C13 H13 . . 117.8
N4 C14 C10 . . 123.94(18)
N4 C14 H14 . . 118.0
C10 C14 H14 . . 118.0

loop_
_geom_bond_atom_site_label_1
_geom_bond_atom_site_label_2
_geom_bond_site_symmetry_2
_geom_bond_distance
Ni1 N1 2_666 2.0559(16)
Ni1 N1 . 2.0559(16)
Ni1 N2 . 2.0720(17)
Ni1 N2 2_666 2.0720(17)
Ni1 O1 2_666 2.1371(13)
Ni1 O1 . 2.1372(13)
O1 C9 . 1.2669(19)
O2 C9 . 1.248(2)
N1 C1 . 1.471(2)
N1 C2 . 1.481(3)
N1 H1 . 1.0000
N2 C4 . 1.477(2)
N2 C3 . 1.481(3)
N2 H2 . 1.0000
N3 C3 . 1.440(3)
N3 C2 . 1.444(2)
N3 C5 . 1.471(2)
N4 C13 . 1.336(3)
N4 C14 . 1.340(2)
C1 C4 2_666 1.526(3)
C1 H1A . 0.9900
C1 H1B . 0.9900
C2 H2A . 0.9900
C2 H2B . 0.9900
C3 H3A . 0.9900
C3 H3B . 0.9900
C4 C1 2_666 1.526(3)
C4 H4A . 0.9900
C4 H4B . 0.9900
C5 C6 . 1.523(3)
C5 H5A . 0.9900
C5 H5B . 0.9900
C6 C7 . 1.521(3)
C6 H6A . 0.9900
C6 H6B . 0.9900
C7 C8 . 1.521(3)
C7 H7A . 0.9900
C7 H7B . 0.9900
C8 H8A . 0.9800
C8 H8B . 0.9800
C8 H8C . 0.9800
C9 C11 . 1.516(2)
C10 C14 . 1.384(3)
C10 C11 . 1.386(3)
C10 H10 . 0.9500
C11 C12 . 1.393(2)
C12 C13 . 1.379(3)
C12 H12 . 0.9500
C13 H13 . 0.9500
C14 H14 . 0.9500

loop_
_geom_hbond_atom_site_label_D
_geom_hbond_atom_site_label_H
_geom_hbond_atom_site_label_A
_geom_hbond_site_symmetry_A
_geom_hbond_distance_DH
_geom_hbond_distance_HA
_geom_hbond_distance_DA
_geom_hbond_angle_DHA
N1 H1 O2 . 1.00 1.98 2.892(2) 150.0
N2 H2 N4 2_665 1.00 2.23 3.143(2) 150.6

loop_
_geom_torsion_atom_site_label_1
_geom_torsion_atom_site_label_2
_geom_torsion_atom_site_label_3
_geom_torsion_atom_site_label_4
_geom_torsion_site_symmetry_4
_geom_torsion
C2 N1 C1 C4 2_666 -166.23(14)
Ni1 N1 C1 C4 2_666 -41.74(15)
C3 N3 C2 N1 . -72.6(2)
C5 N3 C2 N1 . 65.5(2)
C1 N1 C2 N3 . 179.49(14)
Ni1 N1 C2 N3 . 58.94(17)
C2 N3 C3 N2 . 70.3(2)
C5 N3 C3 N2 . -68.2(2)
C4 N2 C3 N3 . -175.30(14)
Ni1 N2 C3 N3 . -55.32(18)
C3 N2 C4 C1 2_666 167.84(13)
Ni1 N2 C4 C1 2_666 42.93(14)
C3 N3 C5 C6 . -160.49(18)
C2 N3 C5 C6 . 60.9(2)
N3 C5 C6 C7 . 178.71(18)
C5 C6 C7 C8 . -177.2(2)
Ni1 O1 C9 O2 . -15.1(3)
Ni1 O1 C9 C11 . 164.15(12)
C14 C10 C11 C12 . 0.4(3)
C14 C10 C11 C9 . -179.18(18)
O2 C9 C11 C10 . 179.64(18)
O1 C9 C11 C10 . 0.3(3)
O2 C9 C11 C12 . 0.1(3)
O1 C9 C11 C12 . -179.24(17)
C10 C11 C12 C13 . 0.3(3)
C9 C11 C12 C13 . 179.86(18)
C14 N4 C13 C12 . 0.4(3)
C11 C12 C13 N4 . -0.7(3)
C13 N4 C14 C10 . 0.4(3)
C11 C10 C14 N4 . -0.8(3)

_cod_database_fobs_code 2241520
